data_7135124
loop_
_publ_author_name
'Scheepers, Matthew C.'
'Haynes, Delia A.'

_publ_section_title
;
 Design and synthesis of ternary multi-component crystals by sublimation.
;
_journal_name_full 'Chemical communications (Cambridge, England)'
_journal_paper_doi 10.1039/d5cc04584c
_journal_year 2025
_chemical_formula_moiety 'C7 H4 N2 O6, C7 H7 N O2'
_chemical_formula_sum 'C14 H11 N3 O8'
_chemical_formula_weight 349.26
_chemical_name_systematic '3,5-dinitrobenzoic acid, 3-aminobenzoic acid'
_space_group_IT_number 14
_space_group_name_Hall '-P 2yn'
_space_group_name_H-M_alt 'P 1 21/n 1'
_symmetry_cell_setting monoclinic
_symmetry_Int_Tables_number 14
_symmetry_space_group_name_Hall '-P 2yn'
_symmetry_space_group_name_H-M 'P 1 21/n 1'
_atom_sites_solution_hydrogens mixed
_atom_sites_solution_primary dual
_atom_sites_solution_secondary dual
_audit_conform_dict_location ftp://ftp.iucr.org/pub/cif_core.dic
_audit_conform_dict_name cif_core.dic
_audit_conform_dict_version 2.4.5
_audit_creation_date 2025-05-21T10:03:27-00:00
_audit_creation_method 'WinGX routine CIF_UPDATE'
_audit_update_record
;
2025-08-08 deposited with the CCDC.	2025-10-10 downloaded from the CCDC.
;
_cell_angle_alpha 90
_cell_angle_beta 101.4020(10)
_cell_angle_gamma 90
_cell_formula_units_Z 4
_cell_length_a 8.4196(7)
_cell_length_b 13.3701(11)
_cell_length_c 13.4639(11)
_cell_measurement_reflns_used 5122
_cell_measurement_temperature 298(2)
_cell_measurement_theta_max 22.69
_cell_measurement_theta_min 2.64
_cell_measurement_wavelength 0.71073
_cell_volume 1485.7(2)
_computing_cell_refinement 'SAINT V8.40B (?, 2016)'
_computing_data_reduction 'SAINT V8.40B (?, 2016)'
_computing_molecular_graphics 'Olex2 (Dolomanov et al., 2009)'
_computing_publication_material 'Olex2 (Dolomanov et al., 2009)'
_computing_structure_refinement 'SHELXL-2019/2 (Sheldrick, 2019)'
_computing_structure_solution 'SHELXT 2018/2 (Sheldrick, 2018)'
_diffrn_ambient_temperature 298(2)
_diffrn_measured_fraction_theta_full 0.999
_diffrn_measured_fraction_theta_max 0.998
_diffrn_measurement_device_type 'Bruker APEX-II CCD'
_diffrn_measurement_method '\f and \w scans'
_diffrn_radiation_probe x-ray
_diffrn_radiation_type MoK\a
_diffrn_radiation_wavelength 0.71073
_diffrn_reflns_av_R_equivalents 0.0762
_diffrn_reflns_av_unetI/netI 0.0329
_diffrn_reflns_Laue_measured_fraction_full 0.999
_diffrn_reflns_Laue_measured_fraction_max 0.998
_diffrn_reflns_limit_h_max 11
_diffrn_reflns_limit_h_min -11
_diffrn_reflns_limit_k_max 17
_diffrn_reflns_limit_k_min -17
_diffrn_reflns_limit_l_max 18
_diffrn_reflns_limit_l_min -18
_diffrn_reflns_number 59971
_diffrn_reflns_point_group_measured_fraction_full 0.999
_diffrn_reflns_point_group_measured_fraction_max 0.998
_diffrn_reflns_theta_full 25.242
_diffrn_reflns_theta_max 28.467
_diffrn_reflns_theta_min 2.168
_diffrn_standards_number 0
_exptl_absorpt_coefficient_mu 0.131
_exptl_absorpt_correction_T_max 0.746
_exptl_absorpt_correction_T_min 0.649
_exptl_absorpt_correction_type multi-scan
_exptl_absorpt_process_details
;
        SADABS-2016/2 (Bruker,2016/2) was used for absorption correction. wR2(in
;
_exptl_crystal_colour orange
_exptl_crystal_density_diffrn 1.561
_exptl_crystal_density_method 'not measured'
_exptl_crystal_description block
_exptl_crystal_F_000 720
_exptl_crystal_recrystallization_method Sublimation
_exptl_crystal_size_max 0.117
_exptl_crystal_size_mid 0.112
_exptl_crystal_size_min 0.043
_refine_diff_density_max 0.495
_refine_diff_density_min -0.336
_refine_diff_density_rms 0.054
_refine_ls_extinction_method none
_refine_ls_goodness_of_fit_ref 1.101
_refine_ls_hydrogen_treatment constr
_refine_ls_matrix_type full
_refine_ls_number_constraints 0
_refine_ls_number_parameters 229
_refine_ls_number_reflns 3751
_refine_ls_number_restraints 0
_refine_ls_restrained_S_all 1.101
_refine_ls_R_factor_all 0.1199
_refine_ls_R_factor_gt 0.0702
_refine_ls_shift/su_max 0.004
_refine_ls_shift/su_mean 0.001
_refine_ls_structure_factor_coef Fsqd
_refine_ls_weighting_details 'w=1/[\s^2^(Fo^2^)+(0.0875P)^2^+1.3875P] where P=(Fo^2^+2Fc^2^)/3'
_refine_ls_weighting_scheme calc
_refine_ls_wR_factor_gt 0.2107
_refine_ls_wR_factor_ref 0.2398
_reflns_Friedel_coverage 0
_reflns_number_gt 2102
_reflns_number_total 3751
_reflns_threshold_expression 'I > 2\s(I)'
_cod_data_source_file d5cc04584c2.cif
_cod_data_source_block dnba+3abaFormII
_cod_original_sg_symbol_H-M 'P 21/n'
_cod_database_code 7135124
_shelx_estimated_absorpt_t_min 0.985
_shelx_estimated_absorpt_t_max 0.994
_shelx_shelxl_version_number 2019/3

loop_
_symmetry_equiv_pos_as_xyz
'x, y, z'
'-x+1/2, y+1/2, -z+1/2'
'-x, -y, -z'
'x-1/2, -y-1/2, z-1/2'

loop_
_atom_site_label
_atom_site_type_symbol
_atom_site_fract_x
_atom_site_fract_y
_atom_site_fract_z
_atom_site_U_iso_or_equiv
_atom_site_adp_type
_atom_site_occupancy
_atom_site_site_symmetry_order
_atom_site_calc_flag
_atom_site_refinement_flags_posn
_atom_site_refinement_flags_adp
_atom_site_refinement_flags_occupancy
_atom_site_disorder_assembly
_atom_site_disorder_group
C1 C 0.7658(4) 0.6789(2) 0.5209(2) 0.0448(7) Uani 1 1 d . . . . .
C2 C 0.7204(4) 0.7735(2) 0.5478(2) 0.0469(7) Uani 1 1 d . . . . .
H2 H 0.652861 0.781387 0.594178 0.056 Uiso 1 1 calc R U . . .
C3 C 0.7787(4) 0.8559(2) 0.5036(2) 0.0502(8) Uani 1 1 d . . . . .
C4 C 0.8795(4) 0.8474(3) 0.4353(2) 0.0521(8) Uani 1 1 d . . . . .
H4 H 0.91818 0.903633 0.407134 0.062 Uiso 1 1 calc R U . . .
C5 C 0.9210(4) 0.7525(3) 0.4103(2) 0.0498(8) Uani 1 1 d . . . . .
C6 C 0.8679(4) 0.6679(2) 0.4521(2) 0.0472(7) Uani 1 1 d . . . . .
H6 H 0.899575 0.604756 0.434676 0.057 Uiso 1 1 calc R U . . .
C7 C 0.7002(4) 0.5904(2) 0.5656(2) 0.0486(7) Uani 1 1 d . . . . .
N1 N 1.0257(4) 0.7406(3) 0.3359(2) 0.0634(8) Uani 1 1 d . . . . .
N2 N 0.7264(4) 0.9561(2) 0.5293(3) 0.0654(8) Uani 1 1 d . . . . .
O1 O 0.7554(3) 0.50448(17) 0.5444(2) 0.0648(7) Uani 1 1 d . . . . .
H1 H 0.708662 0.459929 0.569144 0.097 Uiso 1 1 calc R U . . .
O2 O 0.5982(3) 0.60103(18) 0.6185(2) 0.0667(7) Uani 1 1 d . . . . .
O3 O 0.6367(5) 0.9630(2) 0.5890(3) 0.0985(11) Uani 1 1 d . . . . .
O4 O 0.7747(4) 1.0273(2) 0.4874(3) 0.0927(10) Uani 1 1 d . . . . .
O5 O 1.0355(4) 0.6579(3) 0.2994(2) 0.0844(9) Uani 1 1 d . . . . .
O6 O 1.0951(4) 0.8144(3) 0.3138(3) 0.0932(10) Uani 1 1 d . . . . .
C8 C 0.4695(4) 0.2840(2) 0.7425(2) 0.0452(7) Uani 1 1 d . . . . .
C9 C 0.3731(4) 0.3019(2) 0.8125(2) 0.0480(7) Uani 1 1 d . . . . .
H9 H 0.353185 0.367237 0.83027 0.058 Uiso 1 1 calc R U . . .
C10 C 0.3058(4) 0.2226(3) 0.8566(2) 0.0516(8) Uani 1 1 d . . . . .
C11 C 0.3361(4) 0.1259(2) 0.8270(3) 0.0580(9) Uani 1 1 d . . . . .
H11 H 0.289497 0.072154 0.854502 0.07 Uiso 1 1 calc R U . . .
C12 C 0.4337(4) 0.1080(3) 0.7578(3) 0.0578(9) Uani 1 1 d . . . . .
H12 H 0.453619 0.042609 0.740032 0.069 Uiso 1 1 calc R U . . .
C13 C 0.5023(4) 0.1873(2) 0.7146(2) 0.0523(8) Uani 1 1 d . . . . .
H13 H 0.568593 0.176007 0.668105 0.063 Uiso 1 1 calc R U . . .
C14 C 0.5356(4) 0.3694(2) 0.6939(2) 0.0475(7) Uani 1 1 d . . . . .
N3 N 0.2153(4) 0.2413(3) 0.9294(3) 0.0789(10) Uani 1 1 d . . . . .
H3A H 0.151752 0.191395 0.932321 0.095 Uiso 1 1 d R U . . .
H3B H 0.280053 0.248304 0.986998 0.095 Uiso 1 1 d R U . . .
O7 O 0.6023(3) 0.35945(19) 0.62085(18) 0.0623(7) Uani 1 1 d . . . . .
O8 O 0.5173(4) 0.45696(19) 0.7334(2) 0.0795(9) Uani 1 1 d . . . . .
H8 H 0.550774 0.500618 0.699989 0.119 Uiso 1 1 calc R U . . .

loop_
_atom_site_aniso_label
_atom_site_aniso_U_11
_atom_site_aniso_U_22
_atom_site_aniso_U_33
_atom_site_aniso_U_23
_atom_site_aniso_U_13
_atom_site_aniso_U_12
C1 0.0438(16) 0.0489(17) 0.0410(15) 0.0051(12) 0.0069(13) -0.0068(13)
C2 0.0475(17) 0.0501(18) 0.0432(16) 0.0018(13) 0.0092(13) -0.0067(14)
C3 0.0505(18) 0.0451(17) 0.0531(18) 0.0038(14) 0.0052(15) -0.0036(14)
C4 0.0474(18) 0.0549(19) 0.0520(18) 0.0119(14) 0.0051(14) -0.0089(14)
C5 0.0425(17) 0.0597(19) 0.0469(17) 0.0104(14) 0.0084(14) -0.0018(14)
C6 0.0450(17) 0.0502(17) 0.0464(16) 0.0043(13) 0.0094(13) -0.0036(13)
C7 0.0548(19) 0.0471(17) 0.0446(16) 0.0033(13) 0.0114(14) -0.0070(14)
N1 0.0533(17) 0.078(2) 0.0633(19) 0.0203(17) 0.0230(15) 0.0059(16)
N2 0.073(2) 0.0481(17) 0.076(2) 0.0007(15) 0.0171(17) -0.0045(15)
O1 0.0816(18) 0.0446(13) 0.0789(17) 0.0020(12) 0.0417(14) -0.0046(12)
O2 0.0848(18) 0.0495(13) 0.0786(17) 0.0097(12) 0.0473(15) 0.0000(12)
O3 0.133(3) 0.0649(19) 0.115(3) -0.0016(17) 0.067(2) 0.0088(18)
O4 0.116(3) 0.0461(15) 0.125(3) 0.0103(16) 0.046(2) -0.0074(16)
O5 0.087(2) 0.093(2) 0.084(2) 0.0012(17) 0.0430(17) 0.0120(17)
O6 0.092(2) 0.092(2) 0.111(2) 0.0392(19) 0.0573(19) 0.0015(17)
C8 0.0469(17) 0.0455(16) 0.0417(15) 0.0075(12) 0.0050(13) -0.0074(13)
C9 0.0495(17) 0.0461(17) 0.0490(17) 0.0050(13) 0.0110(14) -0.0060(14)
C10 0.0494(18) 0.059(2) 0.0460(17) 0.0088(14) 0.0083(14) -0.0090(15)
C11 0.069(2) 0.0459(18) 0.058(2) 0.0109(15) 0.0101(17) -0.0156(16)
C12 0.067(2) 0.0455(18) 0.058(2) 0.0029(15) 0.0060(17) -0.0063(16)
C13 0.0546(19) 0.0526(19) 0.0491(18) 0.0023(14) 0.0087(15) -0.0037(15)
C14 0.0481(17) 0.0494(17) 0.0460(16) 0.0056(13) 0.0120(14) -0.0061(14)
N3 0.080(2) 0.090(3) 0.073(2) 0.0077(18) 0.0326(19) -0.0219(19)
O7 0.0732(16) 0.0605(15) 0.0596(14) 0.0020(11) 0.0287(13) -0.0121(12)
O8 0.116(2) 0.0468(14) 0.090(2) 0.0046(13) 0.0558(18) -0.0123(14)

loop_
_atom_type_symbol
_atom_type_description
_atom_type_scat_dispersion_real
_atom_type_scat_dispersion_imag
_atom_type_scat_source
C C 0.0033 0.0016 'International Tables Vol C Tables 4.2.6.8 and 6.1.1.4'
H H 0 0 'International Tables Vol C Tables 4.2.6.8 and 6.1.1.4'
N N 0.0061 0.0033 'International Tables Vol C Tables 4.2.6.8 and 6.1.1.4'
O O 0.0106 0.006 'International Tables Vol C Tables 4.2.6.8 and 6.1.1.4'

loop_
_geom_angle_atom_site_label_1
_geom_angle_atom_site_label_2
_geom_angle_atom_site_label_3
_geom_angle
_geom_angle_site_symmetry_1
_geom_angle_site_symmetry_3
_geom_angle_publ_flag
C2 C1 C6 120.5(3) . . ?
C2 C1 C7 118.5(3) . . ?
C6 C1 C7 121.0(3) . . ?
C3 C2 C1 118.2(3) . . ?
C4 C3 C2 122.6(3) . . ?
C4 C3 N2 119.0(3) . . ?
C2 C3 N2 118.3(3) . . ?
C3 C4 C5 117.5(3) . . ?
C4 C5 C6 122.5(3) . . ?
C4 C5 N1 118.9(3) . . ?
C6 C5 N1 118.5(3) . . ?
C5 C6 C1 118.7(3) . . ?
O2 C7 O1 123.7(3) . . ?
O2 C7 C1 120.2(3) . . ?
O1 C7 C1 116.1(3) . . ?
O6 N1 O5 124.4(3) . . ?
O6 N1 C5 117.5(4) . . ?
O5 N1 C5 118.1(3) . . ?
O3 N2 O4 123.9(3) . . ?
O3 N2 C3 118.7(3) . . ?
O4 N2 C3 117.4(3) . . ?
C9 C8 C13 121.4(3) . . ?
C9 C8 C14 119.5(3) . . ?
C13 C8 C14 119.1(3) . . ?
C8 C9 C10 120.2(3) . . ?
N3 C10 C9 119.7(3) . . ?
N3 C10 C11 122.0(3) . . ?
C9 C10 C11 118.3(3) . . ?
C12 C11 C10 121.5(3) . . ?
C11 C12 C13 120.1(3) . . ?
C8 C13 C12 118.4(3) . . ?
O7 C14 O8 122.0(3) . . ?
O7 C14 C8 122.7(3) . . ?
O8 C14 C8 115.2(3) . . ?

loop_
_geom_bond_atom_site_label_1
_geom_bond_atom_site_label_2
_geom_bond_distance
_geom_bond_site_symmetry_2
_geom_bond_publ_flag
C1 C2 1.390(4) . ?
C1 C6 1.390(4) . ?
C1 C7 1.483(4) . ?
C2 C3 1.386(4) . ?
C3 C4 1.374(5) . ?
C3 N2 1.473(5) . ?
C4 C5 1.375(5) . ?
C5 C6 1.377(4) . ?
C5 N1 1.468(4) . ?
C7 O2 1.228(4) . ?
C7 O1 1.292(4) . ?
N1 O6 1.214(4) . ?
N1 O5 1.219(4) . ?
N2 O3 1.210(4) . ?
N2 O4 1.216(4) . ?
C8 C9 1.381(4) . ?
C8 C13 1.388(5) . ?
C8 C14 1.479(4) . ?
C9 C10 1.389(4) . ?
C10 N3 1.379(4) . ?
C10 C11 1.391(5) . ?
C11 C12 1.380(5) . ?
C12 C13 1.390(5) . ?
C14 O7 1.232(4) . ?
C14 O8 1.307(4) . ?

loop_
_geom_hbond_atom_site_label_D
_geom_hbond_atom_site_label_H
_geom_hbond_atom_site_label_A
_geom_hbond_distance_DH
_geom_hbond_distance_HA
_geom_hbond_distance_DA
_geom_hbond_angle_DHA
_geom_hbond_site_symmetry_A
_geom_hbond_publ_flag
O1 H1 O7 0.82 1.83 2.647(3) 178.5 . yes
O8 H8 O2 0.82 1.83 2.642(3) 172.6 . yes
N3 H3A O2 0.86 2.41 3.197(4) 153.2 2_546 yes
N3 H3B N1 0.86 2.61 3.466(5) 171.4 2_646 yes

loop_
_geom_torsion_atom_site_label_1
_geom_torsion_atom_site_label_2
_geom_torsion_atom_site_label_3
_geom_torsion_atom_site_label_4
_geom_torsion
_geom_torsion_site_symmetry_1
_geom_torsion_site_symmetry_2
_geom_torsion_site_symmetry_3
_geom_torsion_site_symmetry_4
_geom_torsion_publ_flag
C6 C1 C2 C3 0.5(4) . . . . ?
C7 C1 C2 C3 -178.3(3) . . . . ?
C1 C2 C3 C4 -0.4(5) . . . . ?
C1 C2 C3 N2 177.9(3) . . . . ?
C2 C3 C4 C5 0.7(5) . . . . ?
N2 C3 C4 C5 -177.6(3) . . . . ?
C3 C4 C5 C6 -1.1(5) . . . . ?
C3 C4 C5 N1 178.7(3) . . . . ?
C4 C5 C6 C1 1.2(5) . . . . ?
N1 C5 C6 C1 -178.6(3) . . . . ?
C2 C1 C6 C5 -0.9(5) . . . . ?
C7 C1 C6 C5 177.8(3) . . . . ?
C2 C1 C7 O2 5.8(5) . . . . ?
C6 C1 C7 O2 -173.0(3) . . . . ?
C2 C1 C7 O1 -174.9(3) . . . . ?
C6 C1 C7 O1 6.4(4) . . . . ?
C4 C5 N1 O6 13.3(5) . . . . ?
C6 C5 N1 O6 -166.9(3) . . . . ?
C4 C5 N1 O5 -165.7(3) . . . . ?
C6 C5 N1 O5 14.2(5) . . . . ?
C4 C3 N2 O3 179.6(3) . . . . ?
C2 C3 N2 O3 1.1(5) . . . . ?
C4 C3 N2 O4 0.6(5) . . . . ?
C2 C3 N2 O4 -177.8(3) . . . . ?
C13 C8 C9 C10 -0.3(5) . . . . ?
C14 C8 C9 C10 178.0(3) . . . . ?
C8 C9 C10 N3 177.4(3) . . . . ?
C8 C9 C10 C11 -1.0(5) . . . . ?
N3 C10 C11 C12 -176.6(3) . . . . ?
C9 C10 C11 C12 1.7(5) . . . . ?
C10 C11 C12 C13 -1.1(5) . . . . ?
C9 C8 C13 C12 0.9(5) . . . . ?
C14 C8 C13 C12 -177.3(3) . . . . ?
C11 C12 C13 C8 -0.3(5) . . . . ?
C9 C8 C14 O7 -169.2(3) . . . . ?
C13 C8 C14 O7 9.1(5) . . . . ?
C9 C8 C14 O8 10.2(4) . . . . ?
C13 C8 C14 O8 -171.5(3) . . . . ?
